data_4105277
loop_
_publ_author_name
'Alberto Ramos'
'Edwin Otten'
'Douglas W. Stephan'

_publ_section_title
;
 Stabilizing Zr and Ti Cations by Interaction With a Ferrocenyl Fragment
;
_journal_name_full 'Journal of the American Chemical Society'
_journal_page_first 15610
_journal_page_last 15611
_journal_paper_doi 10.1021/ja9077446
_journal_volume 131
_journal_year 2009
_chemical_formula_sum 'C43.5 H32.25 B Br0.25 F15 Fe P Zr'
_chemical_formula_weight 1048.77
_space_group_IT_number 2
_symmetry_cell_setting triclinic
_symmetry_space_group_name_Hall '-P 1'
_symmetry_space_group_name_H-M 'P -1'
_atom_sites_solution_hydrogens geom
_atom_sites_solution_primary direct
_atom_sites_solution_secondary difmap
_audit_creation_method SHELXL-97
_cell_angle_alpha 110.254(2)
_cell_angle_beta 97.413(2)
_cell_angle_gamma 91.311(2)
_cell_formula_units_Z 4
_cell_length_a 12.7013(6)
_cell_length_b 15.4895(8)
_cell_length_c 22.0666(11)
_cell_measurement_temperature 150(2)
_cell_measurement_theta_max 25.0
_cell_measurement_theta_min 2.0
_cell_volume 4028.2(4)
_computing_structure_refinement 'SHELXL-97 (Sheldrick, 1997)'
_computing_structure_solution 'SHELXS-97 (Sheldrick, 1990)'
_diffrn_ambient_temperature 150(2)
_diffrn_measured_fraction_theta_full 0.989
_diffrn_measured_fraction_theta_max 0.989
_diffrn_radiation_monochromator graphite
_diffrn_radiation_source 'fine-focus sealed tube'
_diffrn_radiation_type MoK\a
_diffrn_radiation_wavelength 0.71073
_diffrn_reflns_av_R_equivalents 0.0360
_diffrn_reflns_av_sigmaI/netI 0.0385
_diffrn_reflns_limit_h_max 18
_diffrn_reflns_limit_h_min -18
_diffrn_reflns_limit_k_max 22
_diffrn_reflns_limit_k_min -22
_diffrn_reflns_limit_l_max 32
_diffrn_reflns_limit_l_min -32
_diffrn_reflns_number 101607
_diffrn_reflns_theta_full 31.72
_diffrn_reflns_theta_max 31.72
_diffrn_reflns_theta_min 0.99
_exptl_absorpt_coefficient_mu 1.010
_exptl_absorpt_correction_T_max 0.9058
_exptl_absorpt_correction_T_min 0.7515
_exptl_absorpt_correction_type empirical
_exptl_crystal_density_diffrn 1.729
_exptl_crystal_F_000 2092
_exptl_crystal_size_max 0.30
_exptl_crystal_size_mid 0.30
_exptl_crystal_size_min 0.10
_refine_diff_density_max 0.837
_refine_diff_density_min -1.020
_refine_diff_density_rms 0.075
_refine_ls_extinction_method none
_refine_ls_goodness_of_fit_ref 1.029
_refine_ls_hydrogen_treatment constr
_refine_ls_matrix_type full
_refine_ls_number_parameters 1162
_refine_ls_number_reflns 27023
_refine_ls_number_restraints 0
_refine_ls_restrained_S_all 1.029
_refine_ls_R_factor_all 0.0552
_refine_ls_R_factor_gt 0.0346
_refine_ls_shift/su_max 0.003
_refine_ls_shift/su_mean 0.000
_refine_ls_structure_factor_coef Fsqd
_refine_ls_weighting_details 'calc w=1/[\s^2^(Fo^2^)+(0.0377P)^2^+1.8288P] where P=(Fo^2^+2Fc^2^)/3'
_refine_ls_weighting_scheme calc
_refine_ls_wR_factor_gt 0.0787
_refine_ls_wR_factor_ref 0.0883
_reflns_number_gt 20403
_reflns_number_total 27023
_reflns_threshold_expression >2sigma(I)
_cod_data_source_file ja9077446_si_002_3.cif
_cod_data_source_block '[Cp2Zr(C5H4)FeCp(PMe3)][MeB(C6F5)3](C6H5Br)'
_cod_original_cell_volume 4028.2(3)
_cod_original_formula_sum 'C43.50 H32.25 B Br0.25 F15 Fe P Zr'
_cod_database_code 4105277

loop_
_symmetry_equiv_pos_as_xyz
'x, y, z'
'-x, -y, -z'

loop_
_atom_site_label
_atom_site_type_symbol
_atom_site_fract_x
_atom_site_fract_y
_atom_site_fract_z
_atom_site_U_iso_or_equiv
_atom_site_adp_type
_atom_site_occupancy
_atom_site_symmetry_multiplicity
_atom_site_calc_flag
_atom_site_refinement_flags
Zr1A Zr 0.227216(13) 0.038903(11) 0.242678(8) 0.01915(4) Uani 1 1 d .
Zr1B Zr 0.206355(13) 0.398892(11) 0.746630(8) 0.01975(4) Uani 1 1 d .
Fe1B Fe 0.181661(19) 0.396925(16) 0.581869(11) 0.01922(5) Uani 1 1 d .
Fe1A Fe -0.01916(2) 0.114829(17) 0.288337(12) 0.02305(6) Uani 1 1 d .
P1A P 0.31570(4) -0.07213(3) 0.30393(2) 0.02175(9) Uani 1 1 d .
P1B P 0.28227(4) 0.56765(3) 0.83113(2) 0.02921(11) Uani 1 1 d .
F32B F 0.39661(9) 0.92715(8) 0.58444(5) 0.0337(3) Uani 1 1 d .
F32A F 0.14052(9) 0.16643(9) -0.10481(6) 0.0365(3) Uani 1 1 d .
F33B F 0.27736(11) 1.06935(8) 0.59677(6) 0.0412(3) Uani 1 1 d .
F33A F 0.25536(11) 0.06713(9) -0.19120(6) 0.0421(3) Uani 1 1 d .
F34B F 0.10168(10) 1.05582(7) 0.50775(6) 0.0365(3) Uani 1 1 d .
F34A F 0.47172(10) 0.07597(9) -0.16426(6) 0.0408(3) Uani 1 1 d .
F35B F 0.04468(8) 0.89174(7) 0.40770(5) 0.0284(2) Uani 1 1 d .
F35A F 0.57069(9) 0.19205(9) -0.04587(6) 0.0424(3) Uani 1 1 d .
F36B F 0.15573(8) 0.74864(7) 0.39638(5) 0.0218(2) Uani 1 1 d .
F36A F 0.45842(9) 0.29260(8) 0.04307(5) 0.0341(3) Uani 1 1 d .
F42B F 0.43065(10) 0.64762(9) 0.34048(6) 0.0379(3) Uani 1 1 d .
F42A F 0.37033(9) 0.41586(8) -0.01079(5) 0.0314(2) Uani 1 1 d .
F43B F 0.34866(11) 0.48618(9) 0.25826(5) 0.0415(3) Uani 1 1 d .
F43A F 0.43368(10) 0.59183(8) 0.05479(6) 0.0353(3) Uani 1 1 d .
F44B F 0.18336(12) 0.39559(8) 0.28492(6) 0.0464(3) Uani 1 1 d .
F44A F 0.35748(10) 0.68668(8) 0.16687(6) 0.0378(3) Uani 1 1 d .
F45B F 0.11037(10) 0.47053(8) 0.40141(6) 0.0399(3) Uani 1 1 d .
F45A F 0.21423(10) 0.59952(8) 0.21229(5) 0.0356(3) Uani 1 1 d .
F46B F 0.19516(8) 0.63332(7) 0.48718(5) 0.0266(2) Uani 1 1 d .
F46A F 0.15521(9) 0.42202(8) 0.15098(5) 0.0310(2) Uani 1 1 d .
F52B F 0.53488(9) 0.62360(8) 0.48023(5) 0.0307(2) Uani 1 1 d .
F52A F 0.12882(9) 0.39196(9) -0.04402(6) 0.0387(3) Uani 1 1 d .
F53B F 0.61201(9) 0.56900(8) 0.57665(6) 0.0363(3) Uani 1 1 d .
F53A F -0.07708(11) 0.40383(11) -0.07767(7) 0.0512(4) Uani 1 1 d .
F54B F 0.53036(9) 0.62514(8) 0.69197(6) 0.0337(3) Uani 1 1 d .
F54A F -0.22552(9) 0.30202(10) -0.04759(6) 0.0423(3) Uani 1 1 d .
F55B F 0.36768(10) 0.73838(9) 0.70638(5) 0.0346(3) Uani 1 1 d .
F55A F -0.16172(11) 0.19179(10) 0.02137(7) 0.0489(3) Uani 1 1 d .
F56B F 0.28754(9) 0.79440(8) 0.61045(5) 0.0309(2) Uani 1 1 d .
F56A F 0.04264(11) 0.18186(10) 0.05881(7) 0.0482(3) Uani 1 1 d .
B1B B 0.37048(15) 0.74751(13) 0.47675(9) 0.0203(4) Uani 1 1 d .
B1A B 0.22818(16) 0.29381(14) 0.03654(9) 0.0217(4) Uani 1 1 d .
C1A C 0.40600(15) 0.11879(13) 0.30348(10) 0.0300(4) Uani 1 1 d .
H1AA H 0.4675 0.0882 0.3184 0.036 Uiso 1 1 calc R
C1B C 0.3749(2) 0.37044(19) 0.80924(11) 0.0468(6) Uani 1 1 d .
H1BA H 0.4106 0.4127 0.8529 0.056 Uiso 1 1 calc R
C2A C 0.32889(15) 0.16341(12) 0.34163(9) 0.0269(4) Uani 1 1 d .
H2AA H 0.3267 0.1699 0.3881 0.032 Uiso 1 1 calc R
C2B C 0.40075(17) 0.36733(17) 0.74871(11) 0.0380(5) Uani 1 1 d .
H2BA H 0.4580 0.4072 0.7421 0.046 Uiso 1 1 calc R
C3A C 0.26590(16) 0.20869(12) 0.30667(10) 0.0300(4) Uani 1 1 d .
H3AA H 0.2121 0.2533 0.3242 0.036 Uiso 1 1 calc R
C3B C 0.34390(19) 0.29127(16) 0.70022(11) 0.0393(5) Uani 1 1 d .
H3BA H 0.3544 0.2669 0.6533 0.047 Uiso 1 1 calc R
C4A C 0.30267(18) 0.19057(14) 0.24597(10) 0.0360(5) Uani 1 1 d .
H4AA H 0.2802 0.2212 0.2137 0.043 Uiso 1 1 calc R
C4B C 0.2808(2) 0.24722(17) 0.73051(15) 0.0542(7) Uani 1 1 d .
H4BA H 0.2404 0.1856 0.7090 0.065 Uiso 1 1 calc R
C5A C 0.39026(17) 0.13585(15) 0.24482(11) 0.0355(5) Uani 1 1 d .
H5AA H 0.4392 0.1202 0.2111 0.043 Uiso 1 1 calc R
C5B C 0.3015(2) 0.2966(2) 0.79836(14) 0.0577(8) Uani 1 1 d .
H5BA H 0.2769 0.2763 0.8329 0.069 Uiso 1 1 calc R
C6A C 0.24922(16) -0.10805(13) 0.15109(9) 0.0299(4) Uani 1 1 d .
H6AA H 0.2997 -0.1557 0.1537 0.036 Uiso 1 1 calc R
C6B C 0.06154(17) 0.44325(18) 0.81813(10) 0.0389(5) Uani 1 1 d .
H6BA H 0.0717 0.4864 0.8645 0.047 Uiso 1 1 calc R
C7A C 0.14083(16) -0.11011(13) 0.15948(9) 0.0283(4) Uani 1 1 d .
H7AA H 0.1019 -0.1594 0.1693 0.034 Uiso 1 1 calc R
C7B C 0.02839(15) 0.46770(17) 0.76256(10) 0.0358(5) Uani 1 1 d .
H7BA H 0.0113 0.5307 0.7633 0.043 Uiso 1 1 calc R
C8A C 0.09413(16) -0.03961(14) 0.14213(9) 0.0298(4) Uani 1 1 d .
H8AA H 0.0163 -0.0302 0.1375 0.036 Uiso 1 1 calc R
C8B C 0.00967(16) 0.38613(16) 0.70790(10) 0.0357(5) Uani 1 1 d .
H8BA H -0.0240 0.3811 0.6632 0.043 Uiso 1 1 calc R
C9A C 0.17315(17) 0.00830(14) 0.12407(9) 0.0317(4) Uani 1 1 d .
H9AA H 0.1606 0.0561 0.1035 0.038 Uiso 1 1 calc R
C9B C 0.03233(18) 0.31133(17) 0.72900(11) 0.0412(5) Uani 1 1 d .
H9BA H 0.0157 0.2446 0.7019 0.049 Uiso 1 1 calc R
C10A C 0.26871(17) -0.03551(15) 0.12882(9) 0.0322(4) Uani 1 1 d .
H10A H 0.3355 -0.0229 0.1128 0.039 Uiso 1 1 calc R
C10B C 0.06295(18) 0.34742(18) 0.79775(11) 0.0421(5) Uani 1 1 d .
H10B H 0.0729 0.3104 0.8270 0.050 Uiso 1 1 calc R
C11A C 0.10033(14) 0.03110(11) 0.30266(8) 0.0220(3) Uani 1 1 d .
C11B C 0.22897(14) 0.47626(12) 0.67973(8) 0.0218(3) Uani 1 1 d .
C12B C 0.31430(15) 0.47076(12) 0.64092(8) 0.0238(3) Uani 1 1 d .
H12A H 0.3842 0.4448 0.6481 0.029 Uiso 1 1 calc R
C12A C 0.08422(15) 0.10181(12) 0.36351(8) 0.0258(4) Uani 1 1 d .
H12B H 0.1398 0.1505 0.3924 0.031 Uiso 1 1 calc R
C13B C 0.28317(16) 0.50639(12) 0.59043(9) 0.0263(4) Uani 1 1 d .
H13A H 0.3273 0.5105 0.5570 0.032 Uiso 1 1 calc R
C13A C -0.02158(16) 0.09373(13) 0.37541(9) 0.0295(4) Uani 1 1 d .
H13B H -0.0526 0.1343 0.4139 0.035 Uiso 1 1 calc R
C14A C -0.07604(16) 0.01798(13) 0.32286(9) 0.0286(4) Uani 1 1 d .
H14A H -0.1522 -0.0045 0.3177 0.034 Uiso 1 1 calc R
C14B C 0.17863(16) 0.53495(12) 0.59589(9) 0.0278(4) Uani 1 1 d .
H14B H 0.1357 0.5625 0.5669 0.033 Uiso 1 1 calc R
C15B C 0.14537(15) 0.51678(12) 0.64959(8) 0.0249(4) Uani 1 1 d .
H15A H 0.0738 0.5287 0.6639 0.030 Uiso 1 1 calc R
C15A C -0.00276(15) -0.02023(12) 0.27887(9) 0.0244(3) Uani 1 1 d .
H15B H -0.0201 -0.0739 0.2370 0.029 Uiso 1 1 calc R
C16B C 0.13037(16) 0.26059(12) 0.56237(10) 0.0298(4) Uani 1 1 d .
H16A H 0.1253 0.2307 0.5955 0.036 Uiso 1 1 calc R
C16A C 0.00008(18) 0.18460(16) 0.22439(11) 0.0387(5) Uani 1 1 d .
H16B H 0.0618 0.1820 0.2000 0.046 Uiso 1 1 calc R
C17B C 0.22065(16) 0.26601(13) 0.53209(10) 0.0331(4) Uani 1 1 d .
H17A H 0.2902 0.2396 0.5395 0.040 Uiso 1 1 calc R
C17A C -0.00810(17) 0.24811(14) 0.28780(12) 0.0361(5) Uani 1 1 d .
H17B H 0.0464 0.2985 0.3157 0.043 Uiso 1 1 calc R
C18B C 0.19488(17) 0.31496(14) 0.48901(9) 0.0340(5) Uani 1 1 d .
H18A H 0.2430 0.3285 0.4604 0.041 Uiso 1 1 calc R
C18A C -0.10752(17) 0.22793(14) 0.30410(11) 0.0348(4) Uani 1 1 d .
H18B H -0.1358 0.2620 0.3454 0.042 Uiso 1 1 calc R
C19B C 0.08853(17) 0.33983(14) 0.49265(9) 0.0315(4) Uani 1 1 d .
H19A H 0.0485 0.3743 0.4674 0.038 Uiso 1 1 calc R
C19A C -0.16065(17) 0.15176(14) 0.25146(11) 0.0364(5) Uani 1 1 d .
H19B H -0.2330 0.1229 0.2491 0.044 Uiso 1 1 calc R
C20B C 0.04877(15) 0.30637(13) 0.53817(9) 0.0298(4) Uani 1 1 d .
H20A H -0.0239 0.3142 0.5513 0.036 Uiso 1 1 calc R
C20A C -0.09402(18) 0.12473(16) 0.20236(11) 0.0396(5) Uani 1 1 d .
H20B H -0.1107 0.0729 0.1594 0.048 Uiso 1 1 calc R
C21A C 0.44441(16) -0.11813(14) 0.28826(10) 0.0313(4) Uani 1 1 d .
H21A H 0.4630 -0.1566 0.3146 0.047 Uiso 1 1 calc R
H21B H 0.4989 -0.0670 0.2999 0.047 Uiso 1 1 calc R
H21C H 0.4404 -0.1555 0.2419 0.047 Uiso 1 1 calc R
C21B C 0.3052(2) 0.58568(17) 0.91790(9) 0.0431(5) Uani 1 1 d .
H21D H 0.3325 0.6496 0.9425 0.065 Uiso 1 1 calc R
H21E H 0.3573 0.5437 0.9259 0.065 Uiso 1 1 calc R
H21F H 0.2381 0.5733 0.9320 0.065 Uiso 1 1 calc R
C22A C 0.33639(16) -0.01601(13) 0.39229(9) 0.0278(4) Uani 1 1 d .
H22A H 0.3684 -0.0583 0.4125 0.042 Uiso 1 1 calc R
H22B H 0.2679 0.0006 0.4074 0.042 Uiso 1 1 calc R
H22C H 0.3841 0.0398 0.4045 0.042 Uiso 1 1 calc R
C22B C 0.4092(2) 0.60669(18) 0.81635(11) 0.0494(7) Uani 1 1 d .
H22D H 0.4319 0.6681 0.8486 0.074 Uiso 1 1 calc R
H22E H 0.4015 0.6096 0.7724 0.074 Uiso 1 1 calc R
H22F H 0.4625 0.5634 0.8201 0.074 Uiso 1 1 calc R
C23A C 0.23094(16) -0.17508(13) 0.29070(10) 0.0301(4) Uani 1 1 d .
H23A H 0.2669 -0.2124 0.3139 0.045 Uiso 1 1 calc R
H23B H 0.2165 -0.2112 0.2439 0.045 Uiso 1 1 calc R
H23C H 0.1637 -0.1572 0.3072 0.045 Uiso 1 1 calc R
C23B C 0.1986(2) 0.66025(16) 0.82803(12) 0.0546(7) Uani 1 1 d .
H23D H 0.2312 0.7190 0.8600 0.082 Uiso 1 1 calc R
H23E H 0.1281 0.6480 0.8382 0.082 Uiso 1 1 calc R
H23F H 0.1912 0.6637 0.7842 0.082 Uiso 1 1 calc R
C31B C 0.28366(13) 0.82751(11) 0.49013(8) 0.0194(3) Uani 1 1 d .
C31A C 0.29253(14) 0.23676(12) -0.02448(8) 0.0216(3) Uani 1 1 d .
C32B C 0.30763(15) 0.91327(12) 0.53967(8) 0.0242(3) Uani 1 1 d .
C32A C 0.24773(14) 0.17639(12) -0.08589(8) 0.0234(3) Uani 1 1 d .
C33B C 0.24777(16) 0.98870(12) 0.54741(9) 0.0278(4) Uani 1 1 d .
C33A C 0.30561(16) 0.12336(12) -0.13272(9) 0.0273(4) Uani 1 1 d .
C34B C 0.15789(15) 0.98241(12) 0.50319(9) 0.0259(4) Uani 1 1 d .
C34A C 0.41440(16) 0.12817(13) -0.11963(9) 0.0282(4) Uani 1 1 d .
C35B C 0.12929(14) 0.89970(12) 0.45330(8) 0.0219(3) Uani 1 1 d .
C35A C 0.46402(15) 0.18652(14) -0.05986(9) 0.0282(4) Uani 1 1 d .
C36B C 0.19122(13) 0.82567(11) 0.44834(8) 0.0183(3) Uani 1 1 d .
C36A C 0.40317(14) 0.23775(12) -0.01467(8) 0.0245(3) Uani 1 1 d .
C41B C 0.31863(13) 0.64989(11) 0.41971(8) 0.0202(3) Uani 1 1 d .
C41A C 0.26603(14) 0.40557(12) 0.06919(8) 0.0218(3) Uani 1 1 d .
C42B C 0.35171(15) 0.60733(13) 0.35947(9) 0.0249(4) Uani 1 1 d .
C42A C 0.33356(14) 0.45572(12) 0.04682(8) 0.0235(3) Uani 1 1 d .
C43B C 0.30857(17) 0.52313(13) 0.31443(9) 0.0291(4) Uani 1 1 d .
C43A C 0.36626(15) 0.54800(13) 0.07897(9) 0.0261(4) Uani 1 1 d .
C44B C 0.22671(17) 0.47754(12) 0.32796(9) 0.0312(4) Uani 1 1 d .
C44A C 0.32794(15) 0.59643(12) 0.13560(9) 0.0273(4) Uani 1 1 d .
C45B C 0.19002(15) 0.51578(12) 0.38686(9) 0.0270(4) Uani 1 1 d .
C45A C 0.25645(15) 0.55225(13) 0.15851(8) 0.0259(4) Uani 1 1 d .
C46B C 0.23630(14) 0.59918(12) 0.43055(8) 0.0212(3) Uani 1 1 d .
C46A C 0.22769(14) 0.45944(13) 0.12558(8) 0.0234(3) Uani 1 1 d .
C51B C 0.41026(13) 0.71693(12) 0.54053(8) 0.0206(3) Uani 1 1 d .
C51A C 0.09876(14) 0.28946(12) 0.01193(8) 0.0234(3) Uani 1 1 d .
C52B C 0.49130(14) 0.65699(12) 0.53630(8) 0.0225(3) Uani 1 1 d .
C52A C 0.05967(15) 0.34290(14) -0.02407(9) 0.0267(4) Uani 1 1 d .
C53B C 0.53223(14) 0.62619(12) 0.58532(9) 0.0248(3) Uani 1 1 d .
C53A C -0.04647(16) 0.34955(15) -0.04302(9) 0.0319(4) Uani 1 1 d .
C54B C 0.49157(14) 0.65409(12) 0.64334(9) 0.0240(3) Uani 1 1 d .
C54A C -0.12173(15) 0.29867(14) -0.02776(9) 0.0314(4) Uani 1 1 d .
C55B C 0.40966(14) 0.71135(12) 0.65010(8) 0.0233(3) Uani 1 1 d .
C55A C -0.08867(16) 0.24337(14) 0.00685(10) 0.0325(4) Uani 1 1 d .
C56B C 0.37032(14) 0.74040(12) 0.59950(8) 0.0222(3) Uani 1 1 d .
C56A C 0.01901(16) 0.23975(13) 0.02584(9) 0.0287(4) Uani 1 1 d .
C61B C 0.47313(15) 0.79442(14) 0.45817(10) 0.0292(4) Uani 1 1 d .
H61A H 0.4994 0.8519 0.4940 0.044 Uiso 1 1 calc R
H61B H 0.4515 0.8077 0.4182 0.044 Uiso 1 1 calc R
H61C H 0.5298 0.7516 0.4511 0.044 Uiso 1 1 calc R
C61A C 0.25691(16) 0.24771(14) 0.09270(9) 0.0291(4) Uani 1 1 d .
H61D H 0.2350 0.1816 0.0744 0.044 Uiso 1 1 calc R
H61E H 0.2191 0.2776 0.1297 0.044 Uiso 1 1 calc R
H61F H 0.3338 0.2564 0.1076 0.044 Uiso 1 1 calc R
Br1 Br 0.38888(13) 0.90320(6) 0.90121(5) 0.0976(4) Uani 0.50 1 d P
C101 C 0.4839(6) 0.9793(4) 0.9778(3) 0.0556(15) Uani 0.50 1 d P
C102 C 0.571(2) 0.9528(15) 0.9701(12) 0.129(8) Uani 0.50 1 d P
C103 C 0.6572(6) 1.0172(8) 1.0315(6) 0.078(3) Uani 0.50 1 d P
C105 C 0.5691(12) 0.9586(8) 0.9793(6) 0.047(2) Uani 0.50 1 d P
C104 C 0.3545(4) 0.9270(5) 0.9311(3) 0.0362(11) Uani 0.50 1 d P
C106 C 0.4776(7) 0.8983(4) 0.9157(3) 0.0509(14) Uani 0.50 1 d P

loop_
_atom_site_aniso_label
_atom_site_aniso_U_11
_atom_site_aniso_U_22
_atom_site_aniso_U_33
_atom_site_aniso_U_23
_atom_site_aniso_U_13
_atom_site_aniso_U_12
Zr1A 0.02066(8) 0.01764(7) 0.01779(7) 0.00564(6) 0.00019(6) -0.00147(6)
Zr1B 0.01986(8) 0.02063(8) 0.01766(7) 0.00525(6) 0.00343(6) -0.00033(6)
Fe1B 0.01911(12) 0.01739(11) 0.01896(11) 0.00396(9) 0.00238(9) -0.00171(9)
Fe1A 0.02281(13) 0.02014(11) 0.02438(12) 0.00530(9) 0.00398(10) 0.00239(9)
P1A 0.0233(2) 0.0204(2) 0.0232(2) 0.00936(16) 0.00471(17) 0.00089(16)
P1B 0.0377(3) 0.0282(2) 0.0172(2) 0.00412(17) 0.00028(19) -0.0050(2)
F32B 0.0328(6) 0.0316(6) 0.0286(6) 0.0060(5) -0.0097(5) -0.0054(5)
F32A 0.0214(6) 0.0425(7) 0.0313(6) -0.0026(5) -0.0018(5) -0.0014(5)
F33B 0.0536(8) 0.0229(6) 0.0348(6) -0.0039(5) 0.0026(6) -0.0017(5)
F33A 0.0441(8) 0.0394(7) 0.0268(6) -0.0071(5) 0.0027(5) -0.0016(6)
F34B 0.0416(7) 0.0203(5) 0.0477(7) 0.0094(5) 0.0123(6) 0.0124(5)
F34A 0.0409(7) 0.0421(7) 0.0364(6) 0.0048(5) 0.0195(6) 0.0110(6)
F35B 0.0232(5) 0.0297(5) 0.0333(6) 0.0130(5) 0.0004(4) 0.0078(4)
F35A 0.0202(6) 0.0527(8) 0.0473(7) 0.0075(6) 0.0084(5) 0.0070(5)
F36B 0.0207(5) 0.0187(4) 0.0231(5) 0.0055(4) -0.0022(4) 0.0008(4)
F36A 0.0224(6) 0.0426(7) 0.0267(5) 0.0012(5) -0.0033(4) 0.0033(5)
F42B 0.0372(7) 0.0485(7) 0.0320(6) 0.0146(5) 0.0182(5) 0.0029(6)
F42A 0.0371(7) 0.0315(6) 0.0259(5) 0.0076(4) 0.0134(5) 0.0003(5)
F43B 0.0592(9) 0.0422(7) 0.0222(5) 0.0084(5) 0.0082(5) 0.0251(6)
F43A 0.0336(7) 0.0346(6) 0.0380(6) 0.0133(5) 0.0058(5) -0.0064(5)
F44B 0.0697(10) 0.0223(6) 0.0363(7) 0.0040(5) -0.0124(6) -0.0017(6)
F44A 0.0457(7) 0.0241(5) 0.0360(6) 0.0032(5) 0.0000(5) 0.0007(5)
F45B 0.0352(7) 0.0339(6) 0.0506(7) 0.0197(6) -0.0046(6) -0.0126(5)
F45A 0.0434(7) 0.0340(6) 0.0266(6) 0.0041(5) 0.0121(5) 0.0137(5)
F46B 0.0216(5) 0.0335(6) 0.0277(5) 0.0132(4) 0.0072(4) 0.0005(4)
F46A 0.0316(6) 0.0356(6) 0.0288(5) 0.0115(5) 0.0142(5) 0.0060(5)
F52B 0.0274(6) 0.0391(6) 0.0301(6) 0.0154(5) 0.0098(5) 0.0139(5)
F52A 0.0275(6) 0.0606(8) 0.0404(7) 0.0352(6) -0.0002(5) 0.0000(6)
F53B 0.0285(6) 0.0426(7) 0.0473(7) 0.0264(6) 0.0065(5) 0.0172(5)
F53A 0.0337(7) 0.0784(10) 0.0531(8) 0.0404(8) -0.0026(6) 0.0149(7)
F54B 0.0319(6) 0.0431(7) 0.0348(6) 0.0269(5) -0.0024(5) 0.0033(5)
F54A 0.0195(6) 0.0565(8) 0.0382(7) 0.0017(6) 0.0005(5) 0.0063(5)
F55B 0.0386(7) 0.0458(7) 0.0257(5) 0.0182(5) 0.0102(5) 0.0086(5)
F55A 0.0320(7) 0.0548(8) 0.0576(9) 0.0162(7) 0.0112(6) -0.0132(6)
F56B 0.0299(6) 0.0385(6) 0.0313(6) 0.0179(5) 0.0114(5) 0.0150(5)
F56A 0.0383(8) 0.0525(8) 0.0686(9) 0.0407(7) 0.0065(7) -0.0028(6)
B1B 0.0174(9) 0.0240(9) 0.0216(8) 0.0108(7) 0.0018(7) 0.0015(7)
B1A 0.0204(9) 0.0275(9) 0.0185(8) 0.0094(7) 0.0035(7) 0.0042(7)
C1A 0.0217(9) 0.0257(9) 0.0392(10) 0.0110(8) -0.0049(8) -0.0063(7)
C1B 0.0439(14) 0.0690(17) 0.0303(11) 0.0204(11) 0.0023(9) 0.0291(12)
C2A 0.0286(10) 0.0215(8) 0.0262(8) 0.0065(7) -0.0050(7) -0.0089(7)
C2B 0.0264(10) 0.0526(13) 0.0383(11) 0.0186(10) 0.0061(8) 0.0180(9)
C3A 0.0306(10) 0.0164(8) 0.0387(10) 0.0078(7) -0.0035(8) -0.0051(7)
C3B 0.0441(13) 0.0418(12) 0.0348(11) 0.0132(9) 0.0127(9) 0.0236(10)
C4A 0.0457(13) 0.0293(10) 0.0349(10) 0.0196(8) -0.0085(9) -0.0136(9)
C4B 0.0637(18) 0.0288(11) 0.0755(19) 0.0204(12) 0.0214(14) 0.0173(11)
C5A 0.0313(11) 0.0354(10) 0.0369(11) 0.0097(9) 0.0062(8) -0.0138(8)
C5B 0.0739(19) 0.0689(18) 0.0615(16) 0.0510(15) 0.0350(15) 0.0429(16)
C6A 0.0333(10) 0.0270(9) 0.0222(8) 0.0001(7) 0.0028(7) 0.0058(8)
C6B 0.0250(10) 0.0633(15) 0.0227(9) 0.0062(9) 0.0091(8) -0.0032(9)
C7A 0.0323(10) 0.0237(8) 0.0204(8) -0.0021(7) 0.0020(7) -0.0045(7)
C7B 0.0191(9) 0.0534(13) 0.0306(10) 0.0077(9) 0.0076(8) 0.0064(9)
C8A 0.0261(10) 0.0335(10) 0.0199(8) -0.0009(7) -0.0028(7) 0.0023(8)
C8B 0.0194(9) 0.0572(13) 0.0257(9) 0.0095(9) 0.0025(7) -0.0077(9)
C9A 0.0382(11) 0.0355(10) 0.0187(8) 0.0079(7) -0.0009(7) 0.0017(8)
C9B 0.0339(12) 0.0504(13) 0.0337(10) 0.0089(10) 0.0058(9) -0.0209(10)
C10A 0.0320(11) 0.0397(11) 0.0215(8) 0.0055(8) 0.0071(7) 0.0001(8)
C10B 0.0338(12) 0.0624(15) 0.0325(10) 0.0198(10) 0.0077(9) -0.0148(10)
C11A 0.0233(9) 0.0189(7) 0.0220(8) 0.0057(6) 0.0015(6) 0.0009(6)
C11B 0.0243(9) 0.0210(8) 0.0172(7) 0.0036(6) 0.0015(6) 0.0007(6)
C12B 0.0249(9) 0.0235(8) 0.0203(8) 0.0057(6) 0.0011(6) -0.0049(7)
C12A 0.0282(10) 0.0244(8) 0.0209(8) 0.0040(7) 0.0014(7) -0.0010(7)
C13B 0.0321(10) 0.0224(8) 0.0219(8) 0.0063(7) 0.0020(7) -0.0098(7)
C13A 0.0333(10) 0.0296(9) 0.0239(8) 0.0059(7) 0.0084(7) 0.0024(8)
C14A 0.0266(10) 0.0281(9) 0.0319(9) 0.0104(8) 0.0081(8) -0.0005(7)
C14B 0.0395(11) 0.0202(8) 0.0225(8) 0.0079(7) -0.0001(7) 0.0009(7)
C15B 0.0299(10) 0.0218(8) 0.0212(8) 0.0053(6) 0.0031(7) 0.0054(7)
C15A 0.0249(9) 0.0200(8) 0.0252(8) 0.0045(6) 0.0037(7) -0.0009(6)
C16B 0.0346(11) 0.0182(8) 0.0311(9) 0.0034(7) 0.0013(8) -0.0052(7)
C16A 0.0382(12) 0.0446(12) 0.0465(12) 0.0292(10) 0.0136(10) 0.0160(10)
C17B 0.0279(10) 0.0233(9) 0.0361(10) -0.0042(8) 0.0030(8) 0.0012(7)
C17A 0.0321(11) 0.0255(9) 0.0537(13) 0.0173(9) 0.0066(9) 0.0043(8)
C18B 0.0358(11) 0.0323(10) 0.0230(9) -0.0044(7) 0.0085(8) -0.0104(8)
C18A 0.0317(11) 0.0256(9) 0.0472(12) 0.0113(9) 0.0094(9) 0.0086(8)
C19B 0.0330(11) 0.0312(10) 0.0235(9) 0.0040(7) -0.0029(7) -0.0053(8)
C19A 0.0258(10) 0.0320(10) 0.0489(12) 0.0125(9) 0.0009(9) 0.0072(8)
C20B 0.0217(9) 0.0304(9) 0.0302(9) 0.0032(7) 0.0016(7) -0.0071(7)
C20A 0.0403(12) 0.0423(12) 0.0349(11) 0.0135(9) -0.0013(9) 0.0167(10)
C21A 0.0279(10) 0.0329(10) 0.0369(10) 0.0158(8) 0.0080(8) 0.0071(8)
C21B 0.0547(15) 0.0496(13) 0.0179(9) 0.0050(9) 0.0027(9) -0.0114(11)
C22A 0.0335(10) 0.0284(9) 0.0237(8) 0.0127(7) 0.0021(7) 0.0012(8)
C22B 0.0590(16) 0.0548(14) 0.0256(10) 0.0074(10) 0.0006(10) -0.0312(12)
C23A 0.0340(11) 0.0218(8) 0.0364(10) 0.0112(7) 0.0098(8) -0.0013(7)
C23B 0.083(2) 0.0269(11) 0.0420(13) 0.0008(9) -0.0011(13) 0.0101(12)
C31B 0.0193(8) 0.0199(7) 0.0203(7) 0.0091(6) 0.0020(6) -0.0005(6)
C31A 0.0215(8) 0.0229(8) 0.0209(8) 0.0085(6) 0.0030(6) 0.0020(6)
C32B 0.0237(9) 0.0252(8) 0.0226(8) 0.0089(7) -0.0018(7) -0.0030(7)
C32A 0.0205(8) 0.0248(8) 0.0234(8) 0.0074(7) 0.0015(6) 0.0001(6)
C33B 0.0349(10) 0.0187(8) 0.0255(8) 0.0026(7) 0.0054(7) -0.0032(7)
C33A 0.0332(10) 0.0236(8) 0.0209(8) 0.0032(7) 0.0029(7) -0.0010(7)
C34B 0.0296(10) 0.0197(8) 0.0317(9) 0.0103(7) 0.0114(7) 0.0067(7)
C34A 0.0323(10) 0.0257(9) 0.0285(9) 0.0080(7) 0.0141(8) 0.0069(7)
C35B 0.0198(8) 0.0229(8) 0.0254(8) 0.0112(7) 0.0041(6) 0.0025(6)
C35A 0.0202(9) 0.0334(9) 0.0324(9) 0.0120(8) 0.0067(7) 0.0045(7)
C36B 0.0190(8) 0.0173(7) 0.0189(7) 0.0065(6) 0.0040(6) 0.0002(6)
C36A 0.0225(9) 0.0271(8) 0.0219(8) 0.0069(7) 0.0011(7) 0.0023(7)
C41B 0.0190(8) 0.0216(7) 0.0225(8) 0.0111(6) 0.0026(6) 0.0049(6)
C41A 0.0205(8) 0.0263(8) 0.0192(7) 0.0089(6) 0.0014(6) 0.0059(6)
C42B 0.0246(9) 0.0290(9) 0.0245(8) 0.0124(7) 0.0061(7) 0.0088(7)
C42A 0.0233(9) 0.0278(8) 0.0190(7) 0.0070(6) 0.0047(6) 0.0055(7)
C43B 0.0381(11) 0.0291(9) 0.0198(8) 0.0085(7) 0.0016(7) 0.0159(8)
C43A 0.0234(9) 0.0293(9) 0.0270(9) 0.0124(7) 0.0015(7) 0.0016(7)
C44B 0.0406(12) 0.0204(8) 0.0281(9) 0.0078(7) -0.0099(8) 0.0044(8)
C44A 0.0286(10) 0.0239(8) 0.0253(8) 0.0063(7) -0.0043(7) 0.0042(7)
C45B 0.0251(9) 0.0235(8) 0.0338(9) 0.0151(7) -0.0047(7) -0.0001(7)
C45A 0.0281(9) 0.0280(9) 0.0194(8) 0.0055(7) 0.0020(7) 0.0095(7)
C46B 0.0184(8) 0.0243(8) 0.0229(8) 0.0113(6) 0.0012(6) 0.0047(6)
C46A 0.0216(9) 0.0301(9) 0.0206(8) 0.0111(7) 0.0033(6) 0.0062(7)
C51B 0.0161(8) 0.0231(8) 0.0235(8) 0.0105(6) -0.0004(6) -0.0004(6)
C51A 0.0227(9) 0.0277(8) 0.0189(7) 0.0066(6) 0.0045(6) 0.0029(7)
C52B 0.0191(8) 0.0256(8) 0.0240(8) 0.0106(7) 0.0021(6) 0.0017(6)
C52A 0.0221(9) 0.0362(10) 0.0213(8) 0.0097(7) 0.0024(7) 0.0035(7)
C53B 0.0184(8) 0.0252(8) 0.0334(9) 0.0149(7) -0.0004(7) 0.0027(6)
C53A 0.0275(10) 0.0423(11) 0.0237(9) 0.0099(8) -0.0003(7) 0.0090(8)
C54B 0.0200(8) 0.0270(8) 0.0276(8) 0.0163(7) -0.0051(7) -0.0039(7)
C54A 0.0204(9) 0.0404(11) 0.0228(8) -0.0019(8) 0.0015(7) 0.0054(8)
C55B 0.0229(9) 0.0259(8) 0.0220(8) 0.0104(7) 0.0023(6) -0.0022(7)
C55A 0.0264(10) 0.0345(10) 0.0295(9) 0.0010(8) 0.0091(8) -0.0043(8)
C56B 0.0181(8) 0.0242(8) 0.0256(8) 0.0112(7) 0.0009(6) 0.0018(6)
C56A 0.0283(10) 0.0288(9) 0.0292(9) 0.0096(7) 0.0061(7) 0.0017(7)
C61B 0.0221(9) 0.0331(10) 0.0365(10) 0.0177(8) 0.0036(8) -0.0014(7)
C61A 0.0316(10) 0.0344(10) 0.0269(9) 0.0166(8) 0.0067(8) 0.0093(8)
Br1 0.1517(12) 0.0523(5) 0.0867(7) 0.0314(5) -0.0062(7) -0.0123(6)
C101 0.078(5) 0.040(3) 0.066(4) 0.037(3) 0.019(4) 0.010(3)
C102 0.183(17) 0.115(13) 0.185(17) 0.128(13) 0.141(14) 0.097(12)
C103 0.058(4) 0.104(7) 0.122(8) 0.094(6) 0.036(5) 0.034(5)
C105 0.070(6) 0.035(4) 0.045(3) 0.021(3) 0.019(4) 0.023(4)
C104 0.023(2) 0.045(3) 0.044(3) 0.026(3) -0.009(2) -0.011(2)
C106 0.085(5) 0.033(2) 0.039(3) 0.011(2) 0.028(3) 0.005(3)

loop_
_atom_type_symbol
_atom_type_description
_atom_type_scat_dispersion_real
_atom_type_scat_dispersion_imag
_atom_type_scat_source
C C 0.0033 0.0016 'International Tables Vol C Tables 4.2.6.8 and 6.1.1.4'
H H 0.0000 0.0000 'International Tables Vol C Tables 4.2.6.8 and 6.1.1.4'
B B 0.0013 0.0007 'International Tables Vol C Tables 4.2.6.8 and 6.1.1.4'
F F 0.0171 0.0103 'International Tables Vol C Tables 4.2.6.8 and 6.1.1.4'
Fe Fe 0.3463 0.8444 'International Tables Vol C Tables 4.2.6.8 and 6.1.1.4'
P P 0.1023 0.0942 'International Tables Vol C Tables 4.2.6.8 and 6.1.1.4'
Zr Zr -2.9673 0.5597 'International Tables Vol C Tables 4.2.6.8 and 6.1.1.4'
Br Br -0.2901 2.4595 'International Tables Vol C Tables 4.2.6.8 and 6.1.1.4'

loop_
_geom_angle_atom_site_label_1
_geom_angle_atom_site_label_2
_geom_angle_atom_site_label_3
_geom_angle
_geom_angle_site_symmetry_1
_geom_angle_site_symmetry_3
C11A Zr1A C4A 120.90(7) . .
C11A Zr1A C9A 118.22(7) . .
C4A Zr1A C9A 84.86(7) . .
C11A Zr1A C10A 139.46(7) . .
C4A Zr1A C10A 90.09(7) . .
C9A Zr1A C10A 32.86(7) . .
C11A Zr1A C5A 141.75(7) . .
C4A Zr1A C5A 32.74(7) . .
C9A Zr1A C5A 91.28(7) . .
C10A Zr1A C5A 78.37(7) . .
C11A Zr1A C8A 88.21(6) . .
C4A Zr1A C8A 112.47(7) . .
C9A Zr1A C8A 32.73(7) . .
C10A Zr1A C8A 53.90(7) . .
C5A Zr1A C8A 124.00(7) . .
C11A Zr1A C7A 86.79(6) . .
C4A Zr1A C7A 138.71(7) . .
C9A Zr1A C7A 54.08(7) . .
C10A Zr1A C7A 53.83(7) . .
C5A Zr1A C7A 131.42(7) . .
C8A Zr1A C7A 32.23(6) . .
C11A Zr1A C6A 115.69(6) . .
C4A Zr1A C6A 121.16(7) . .
C9A Zr1A C6A 54.23(7) . .
C10A Zr1A C6A 32.42(7) . .
C5A Zr1A C6A 101.02(7) . .
C8A Zr1A C6A 53.80(6) . .
C7A Zr1A C6A 32.62(7) . .
C11A Zr1A C3A 90.80(6) . .
C4A Zr1A C3A 32.78(7) . .
C9A Zr1A C3A 111.77(7) . .
C10A Zr1A C3A 122.85(7) . .
C5A Zr1A C3A 53.88(7) . .
C8A Zr1A C3A 128.95(6) . .
C7A Zr1A C3A 161.04(6) . .
C6A Zr1A C3A 153.34(7) . .
C11A Zr1A C2A 89.07(6) . .
C4A Zr1A C2A 53.93(6) . .
C9A Zr1A C2A 138.72(7) . .
C10A Zr1A C2A 131.47(7) . .
C5A Zr1A C2A 53.56(7) . .
C8A Zr1A C2A 160.98(6) . .
C7A Zr1A C2A 165.97(6) . .
C6A Zr1A C2A 142.63(6) . .
C3A Zr1A C2A 32.27(6) . .
C11A Zr1A C1A 117.27(7) . .
C4A Zr1A C1A 53.87(7) . .
C9A Zr1A C1A 122.43(7) . .
C10A Zr1A C1A 101.80(7) . .
C5A Zr1A C1A 32.17(7) . .
C8A Zr1A C1A 154.42(7) . .
C7A Zr1A C1A 142.70(6) . .
C6A Zr1A C1A 111.29(7) . .
C3A Zr1A C1A 53.59(6) . .
C2A Zr1A C1A 32.32(6) . .
C11A Zr1A P1A 79.96(4) . .
C4A Zr1A P1A 127.60(5) . .
C9A Zr1A P1A 130.03(5) . .
C10A Zr1A P1A 102.36(5) . .
C5A Zr1A P1A 100.05(5) . .
C8A Zr1A P1A 115.88(5) . .
C7A Zr1A P1A 83.98(5) . .
C6A Zr1A P1A 75.81(5) . .
C3A Zr1A P1A 114.12(5) . .
C2A Zr1A P1A 82.10(4) . .
C1A Zr1A P1A 73.74(5) . .
C11B Zr1B C4B 121.34(8) . .
C11B Zr1B C9B 117.38(7) . .
C4B Zr1B C9B 84.32(9) . .
C11B Zr1B C5B 141.02(8) . .
C4B Zr1B C5B 32.91(9) . .
C9B Zr1B C5B 92.76(10) . .
C11B Zr1B C3B 90.79(7) . .
C4B Zr1B C3B 32.80(8) . .
C9B Zr1B C3B 110.14(9) . .
C5B Zr1B C3B 53.96(8) . .
C11B Zr1B C10B 140.68(8) . .
C4B Zr1B C10B 87.54(9) . .
C9B Zr1B C10B 33.04(7) . .
C5B Zr1B C10B 77.75(9) . .
C3B Zr1B C10B 120.22(9) . .
C11B Zr1B C8B 88.10(7) . .
C4B Zr1B C8B 113.17(9) . .
C9B Zr1B C8B 32.86(8) . .
C5B Zr1B C8B 125.53(9) . .
C3B Zr1B C8B 128.76(8) . .
C10B Zr1B C8B 54.21(7) . .
C11B Zr1B C2B 88.07(7) . .
C4B Zr1B C2B 53.85(9) . .
C9B Zr1B C2B 138.17(9) . .
C5B Zr1B C2B 53.47(9) . .
C3B Zr1B C2B 32.15(8) . .
C10B Zr1B C2B 131.15(8) . .
C8B Zr1B C2B 160.42(7) . .
C11B Zr1B C1B 115.66(8) . .
C4B Zr1B C1B 53.92(9) . .
C9B Zr1B C1B 124.34(9) . .
C5B Zr1B C1B 32.15(10) . .
C3B Zr1B C1B 53.50(7) . .
C10B Zr1B C1B 102.75(8) . .
C8B Zr1B C1B 156.16(9) . .
C2B Zr1B C1B 32.20(7) . .
C11B Zr1B C6B 118.46(7) . .
C4B Zr1B C6B 117.91(9) . .
C9B Zr1B C6B 54.00(8) . .
C5B Zr1B C6B 98.88(8) . .
C3B Zr1B C6B 150.37(8) . .
C10B Zr1B C6B 32.13(8) . .
C8B Zr1B C6B 53.77(7) . .
C2B Zr1B C6B 142.95(7) . .
C1B Zr1B C6B 111.16(7) . .
C11B Zr1B C7B 88.80(7) . .
C4B Zr1B C7B 137.58(9) . .
C9B Zr1B C7B 54.03(8) . .
C5B Zr1B C7B 130.05(8) . .
C3B Zr1B C7B 160.99(8) . .
C10B Zr1B C7B 53.82(8) . .
C8B Zr1B C7B 32.24(7) . .
C2B Zr1B C7B 166.60(8) . .
C1B Zr1B C7B 142.00(7) . .
C6B Zr1B C7B 32.60(7) . .
C11B Zr1B P1B 77.68(4) . .
C4B Zr1B P1B 129.33(7) . .
C9B Zr1B P1B 131.46(6) . .
C5B Zr1B P1B 101.35(8) . .
C3B Zr1B P1B 115.74(6) . .
C10B Zr1B P1B 105.56(6) . .
C8B Zr1B P1B 113.97(5) . .
C2B Zr1B P1B 83.89(6) . .
C1B Zr1B P1B 75.42(7) . .
C6B Zr1B P1B 77.88(6) . .
C7B Zr1B P1B 82.72(5) . .
C18B Fe1B C12B 118.73(8) . .
C18B Fe1B C13B 99.26(8) . .
C12B Fe1B C13B 40.76(7) . .
C18B Fe1B C15B 152.67(8) . .
C12B Fe1B C15B 68.08(7) . .
C13B Fe1B C15B 68.09(8) . .
C18B Fe1B C19B 40.62(8) . .
C12B Fe1B C19B 152.24(8) . .
C13B Fe1B C19B 114.72(8) . .
C15B Fe1B C19B 121.05(8) . .
C18B Fe1B C17B 40.67(9) . .
C12B Fe1B C17B 108.77(8) . .
C13B Fe1B C17B 118.74(8) . .
C15B Fe1B C17B 166.53(8) . .
C19B Fe1B C17B 68.15(8) . .
C18B Fe1B C14B 114.45(8) . .
C12B Fe1B C14B 68.21(8) . .
C13B Fe1B C14B 40.40(8) . .
C15B Fe1B C14B 40.53(7) . .
C19B Fe1B C14B 101.06(8) . .
C17B Fe1B C14B 151.88(8) . .
C18B Fe1B C20B 67.87(8) . .
C12B Fe1B C20B 166.25(8) . .
C13B Fe1B C20B 152.92(8) . .
C15B Fe1B C20B 112.15(8) . .
C19B Fe1B C20B 40.28(8) . .
C17B Fe1B C20B 67.60(8) . .
C14B Fe1B C20B 121.56(8) . .
C18B Fe1B C16B 67.82(8) . .
C12B Fe1B C16B 128.77(8) . .
C13B Fe1B C16B 157.97(8) . .
C15B Fe1B C16B 131.06(8) . .
C19B Fe1B C16B 67.72(8) . .
C17B Fe1B C16B 40.09(8) . .
C14B Fe1B C16B 160.83(8) . .
C20B Fe1B C16B 40.07(8) . .
C18B Fe1B C11B 158.56(8) . .
C12B Fe1B C11B 41.26(7) . .
C13B Fe1B C11B 69.59(7) . .
C15B Fe1B C11B 41.11(7) . .
C19B Fe1B C11B 160.59(8) . .
C17B Fe1B C11B 127.91(8) . .
C14B Fe1B C11B 69.44(7) . .
C20B Fe1B C11B 129.70(8) . .
C16B Fe1B C11B 115.99(7) . .
C15A Fe1A C12A 67.72(7) . .
C15A Fe1A C19A 119.43(8) . .
C12A Fe1A C19A 152.03(8) . .
C15A Fe1A C18A 151.47(8) . .
C12A Fe1A C18A 120.07(8) . .
C19A Fe1A C18A 40.39(8) . .
C15A Fe1A C14A 40.50(7) . .
C12A Fe1A C14A 67.71(8) . .
C19A Fe1A C14A 99.61(9) . .
C18A Fe1A C14A 113.72(8) . .
C15A Fe1A C13A 67.85(7) . .
C12A Fe1A C13A 40.21(8) . .
C19A Fe1A C13A 114.27(9) . .
C18A Fe1A C13A 99.84(8) . .
C14A Fe1A C13A 40.30(8) . .
C15A Fe1A C20A 110.86(8) . .
C12A Fe1A C20A 167.36(9) . .
C19A Fe1A C20A 40.21(9) . .
C18A Fe1A C20A 67.59(9) . .
C14A Fe1A C20A 120.02(9) . .
C13A Fe1A C20A 152.03(9) . .
C15A Fe1A C17A 167.95(8) . .
C12A Fe1A C17A 111.10(8) . .
C19A Fe1A C17A 67.63(9) . .
C18A Fe1A C17A 40.09(8) . .
C14A Fe1A C17A 151.20(8) . .
C13A Fe1A C17A 119.61(9) . .
C20A Fe1A C17A 67.46(9) . .
C15A Fe1A C11A 41.16(7) . .
C12A Fe1A C11A 41.13(7) . .
C19A Fe1A C11A 159.23(8) . .
C18A Fe1A C11A 159.95(8) . .
C14A Fe1A C11A 69.41(7) . .
C13A Fe1A C11A 69.28(7) . .
C20A Fe1A C11A 129.45(8) . .
C17A Fe1A C11A 129.99(8) . .
C15A Fe1A C16A 131.10(8) . .
C12A Fe1A C16A 130.95(9) . .
C19A Fe1A C16A 67.32(9) . .
C18A Fe1A C16A 67.25(9) . .
C14A Fe1A C16A 159.43(9) . .
C13A Fe1A C16A 158.99(9) . .
C20A Fe1A C16A 39.94(10) . .
C17A Fe1A C16A 40.05(9) . .
C11A Fe1A C16A 117.30(8) . .
C23A P1A C22A 103.33(9) . .
C23A P1A C21A 102.72(9) . .
C22A P1A C21A 102.30(9) . .
C23A P1A Zr1A 113.16(7) . .
C22A P1A Zr1A 112.01(6) . .
C21A P1A Zr1A 121.30(7) . .
C22B P1B C23B 102.53(14) . .
C22B P1B C21B 103.22(11) . .
C23B P1B C21B 102.59(12) . .
C22B P1B Zr1B 113.76(8) . .
C23B P1B Zr1B 114.40(9) . .
C21B P1B Zr1B 118.40(8) . .
C61B B1B C41B 114.07(15) . .
C61B B1B C31B 104.58(14) . .
C41B B1B C31B 111.45(13) . .
C61B B1B C51B 109.03(14) . .
C41B B1B C51B 103.64(13) . .
C31B B1B C51B 114.33(14) . .
C61A B1A C51A 113.17(15) . .
C61A B1A C31A 105.78(14) . .
C51A B1A C31A 111.58(14) . .
C61A B1A C41A 108.20(14) . .
C51A B1A C41A 104.83(14) . .
C31A B1A C41A 113.41(14) . .
C5A C1A C2A 108.05(18) . .
C5A C1A Zr1A 73.18(11) . .
C2A C1A Zr1A 73.64(10) . .
C5B C1B C2B 108.1(2) . .
C5B C1B Zr1B 72.93(14) . .
C2B C1B Zr1B 73.85(12) . .
C3A C2A C1A 108.18(18) . .
C3A C2A Zr1A 73.43(10) . .
C1A C2A Zr1A 74.04(10) . .
C3B C2B C1B 108.4(2) . .
C3B C2B Zr1B 73.25(12) . .
C1B C2B Zr1B 73.95(13) . .
C2A C3A C4A 107.87(18) . .
C2A C3A Zr1A 74.29(10) . .
C4A C3A Zr1A 72.54(11) . .
C2B C3B C4B 108.0(2) . .
C2B C3B Zr1B 74.60(12) . .
C4B C3B Zr1B 72.47(12) . .
C5A C4A C3A 107.68(18) . .
C5A C4A Zr1A 74.60(11) . .
C3A C4A Zr1A 74.69(11) . .
C3B C4B C5B 107.4(2) . .
C3B C4B Zr1B 74.73(12) . .
C5B C4B Zr1B 74.41(13) . .
C1A C5A C4A 108.19(19) . .
C1A C5A Zr1A 74.65(11) . .
C4A C5A Zr1A 72.65(11) . .
C1B C5B C4B 108.1(2) . .
C1B C5B Zr1B 74.92(13) . .
C4B C5B Zr1B 72.68(13) . .
C10A C6A C7A 107.70(18) . .
C10A C6A Zr1A 73.39(11) . .
C7A C6A Zr1A 73.68(10) . .
C10B C6B C7B 108.38(19) . .
C10B C6B Zr1B 73.24(12) . .
C7B C6B Zr1B 73.88(11) . .
C8A C7A C6A 108.20(18) . .
C8A C7A Zr1A 73.86(10) . .
C6A C7A Zr1A 73.70(10) . .
C8B C7B C6B 107.8(2) . .
C8B C7B Zr1B 73.07(12) . .
C6B C7B Zr1B 73.52(12) . .
C7A C8A C9A 108.35(18) . .
C7A C8A Zr1A 73.91(10) . .
C9A C8A Zr1A 72.70(10) . .
C7B C8B C9B 108.09(19) . .
C7B C8B Zr1B 74.70(11) . .
C9B C8B Zr1B 72.27(12) . .
C8A C9A C10A 107.39(18) . .
C8A C9A Zr1A 74.57(11) . .
C10A C9A Zr1A 74.15(11) . .
C8B C9B C10B 107.9(2) . .
C8B C9B Zr1B 74.88(12) . .
C10B C9B Zr1B 74.72(12) . .
C6A C10A C9A 108.33(18) . .
C6A C10A Zr1A 74.19(11) . .
C9A C10A Zr1A 73.00(11) . .
C6B C10B C9B 107.8(2) . .
C6B C10B Zr1B 74.63(12) . .
C9B C10B Zr1B 72.24(12) . .
C12A C11A C15A 103.64(15) . .
C12A C11A Fe1A 68.20(10) . .
C15A C11A Fe1A 68.14(10) . .
C12A C11A Zr1A 125.39(13) . .
C15A C11A Zr1A 126.52(12) . .
Fe1A C11A Zr1A 108.77(7) . .
C15B C11B C12B 104.03(15) . .
C15B C11B Fe1B 68.19(9) . .
C12B C11B Fe1B 67.84(9) . .
C15B C11B Zr1B 125.23(13) . .
C12B C11B Zr1B 127.82(13) . .
Fe1B C11B Zr1B 112.73(8) . .
C13B C12B C11B 110.01(16) . .
C13B C12B Fe1B 69.90(10) . .
C11B C12B Fe1B 70.90(10) . .
C13A C12A C11A 110.61(16) . .
C13A C12A Fe1A 70.37(11) . .
C11A C12A Fe1A 70.66(10) . .
C14B C13B C12B 107.89(16) . .
C14B C13B Fe1B 70.07(10) . .
C12B C13B Fe1B 69.34(10) . .
C12A C13A C14A 107.79(16) . .
C12A C13A Fe1A 69.42(11) . .
C14A C13A Fe1A 69.74(11) . .
C13A C14A C15A 107.68(17) . .
C13A C14A Fe1A 69.96(11) . .
C15A C14A Fe1A 69.34(11) . .
C13B C14B C15B 107.80(16) . .
C13B C14B Fe1B 69.53(10) . .
C15B C14B Fe1B 69.47(10) . .
C14B C15B C11B 110.26(17) . .
C14B C15B Fe1B 70.00(10) . .
C11B C15B Fe1B 70.70(9) . .
C14A C15A C11A 110.27(15) . .
C14A C15A Fe1A 70.16(10) . .
C11A C15A Fe1A 70.70(10) . .
C17B C16B C20B 107.97(18) . .
C17B C16B Fe1B 69.06(11) . .
C20B C16B Fe1B 69.75(11) . .
C20A C16A C17A 107.9(2) . .
C20A C16A Fe1A 69.28(13) . .
C17A C16A Fe1A 69.38(12) . .
C16B C17B C18B 107.98(18) . .
C16B C17B Fe1B 70.85(11) . .
C18B C17B Fe1B 69.00(11) . .
C18A C17A C16A 107.8(2) . .
C18A C17A Fe1A 69.33(11) . .
C16A C17A Fe1A 70.57(12) . .
C19B C18B C17B 108.17(18) . .
C19B C18B Fe1B 70.31(11) . .
C17B C18B Fe1B 70.33(11) . .
C17A C18A C19A 108.25(19) . .
C17A C18A Fe1A 70.58(11) . .
C19A C18A Fe1A 69.74(11) . .
C18B C19B C20B 107.72(19) . .
C18B C19B Fe1B 69.06(11) . .
C20B C19B Fe1B 70.58(11) . .
C20A C19A C18A 108.0(2) . .
C20A C19A Fe1A 70.44(12) . .
C18A C19A Fe1A 69.88(11) . .
C19B C20B C16B 108.15(18) . .
C19B C20B Fe1B 69.14(11) . .
C16B C20B Fe1B 70.18(11) . .
C19A C20A C16A 108.1(2) . .
C19A C20A Fe1A 69.35(12) . .
C16A C20A Fe1A 70.78(12) . .
C36B C31B C32B 112.17(15) . .
C36B C31B B1B 125.44(14) . .
C32B C31B B1B 121.32(15) . .
C32A C31A C36A 112.40(15) . .
C32A C31A B1A 126.89(16) . .
C36A C31A B1A 120.30(15) . .
F32B C32B C33B 115.38(15) . .
F32B C32B C31B 119.69(16) . .
C33B C32B C31B 124.92(16) . .
F32A C32A C33A 114.50(15) . .
F32A C32A C31A 121.10(15) . .
C33A C32A C31A 124.39(17) . .
F33B C33B C34B 119.38(17) . .
F33B C33B C32B 120.86(17) . .
C34B C33B C32B 119.73(16) . .
F33A C33A C34A 119.79(16) . .
F33A C33A C32A 120.28(17) . .
C34A C33A C32A 119.93(17) . .
F34B C34B C35B 120.73(17) . .
F34B C34B C33B 120.83(16) . .
C35B C34B C33B 118.41(16) . .
F34A C34A C33A 120.65(17) . .
F34A C34A C35A 120.56(18) . .
C33A C34A C35A 118.80(16) . .
F35B C35B C34B 120.24(15) . .
F35B C35B C36B 120.14(15) . .
C34B C35B C36B 119.54(16) . .
F35A C35A C34A 119.80(17) . .
F35A C35A C36A 120.93(17) . .
C34A C35A C36A 119.27(17) . .
F36B C36B C35B 113.80(14) . .
F36B C36B C31B 120.96(14) . .
C35B C36B C31B 125.20(15) . .
F36A C36A C35A 115.34(16) . .
F36A C36A C31A 119.44(15) . .
C35A C36A C31A 125.22(17) . .
C46B C41B C42B 112.81(16) . .
C46B C41B B1B 120.43(15) . .
C42B C41B B1B 126.70(16) . .
C42A C41A C46A 112.91(16) . .
C42A C41A B1A 127.78(15) . .
C46A C41A B1A 119.31(16) . .
F42B C42B C43B 114.75(16) . .
F42B C42B C41B 120.80(16) . .
C43B C42B C41B 124.45(18) . .
F42A C42A C43A 115.04(16) . .
F42A C42A C41A 120.63(16) . .
C43A C42A C41A 124.30(16) . .
F43B C43B C44B 120.47(18) . .
F43B C43B C42B 119.90(19) . .
C44B C43B C42B 119.62(17) . .
F43A C43A C44A 119.34(17) . .
F43A C43A C42A 120.97(16) . .
C44A C43A C42A 119.68(18) . .
F44B C44B C43B 120.73(19) . .
F44B C44B C45B 120.3(2) . .
C43B C44B C45B 118.98(17) . .
F44A C44A C45A 120.58(17) . .
F44A C44A C43A 120.43(18) . .
C45A C44A C43A 118.96(17) . .
F45B C45B C44B 119.61(17) . .
F45B C45B C46B 121.01(18) . .
C44B C45B C46B 119.38(18) . .
F45A C45A C44A 119.90(17) . .
F45A C45A C46A 120.68(17) . .
C44A C45A C46A 119.42(16) . .
F46B C46B C45B 116.16(16) . .
F46B C46B C41B 119.08(15) . .
C45B C46B C41B 124.75(17) . .
F46A C46A C45A 115.33(15) . .
F46A C46A C41A 120.07(16) . .
C45A C46A C41A 124.58(17) . .
C56B C51B C52B 112.77(15) . .
C56B C51B B1B 128.54(15) . .
C52B C51B B1B 118.64(15) . .
C56A C51A C52A 112.95(17) . .
C56A C51A B1A 126.85(16) . .
C52A C51A B1A 120.13(16) . .
F52B C52B C53B 115.19(15) . .
F52B C52B C51B 119.95(15) . .
C53B C52B C51B 124.85(17) . .
F52A C52A C53A 115.48(17) . .
F52A C52A C51A 119.56(16) . .
C53A C52A C51A 124.95(19) . .
F53B C53B C54B 120.09(16) . .
F53B C53B C52B 120.27(17) . .
C54B C53B C52B 119.64(16) . .
F53A C53A C54A 119.81(18) . .
F53A C53A C52A 120.80(19) . .
C54A C53A C52A 119.37(19) . .
F54B C54B C55B 120.80(17) . .
F54B C54B C53B 120.75(16) . .
C55B C54B C53B 118.45(16) . .
F54A C54A C55A 121.0(2) . .
F54A C54A C53A 120.23(19) . .
C55A C54A C53A 118.74(18) . .
F55B C55B C54B 119.29(15) . .
F55B C55B C56B 120.58(16) . .
C54B C55B C56B 120.14(16) . .
F55A C55A C54A 119.43(19) . .
F55A C55A C56A 120.5(2) . .
C54A C55A C56A 120.04(19) . .
F56B C56B C55B 115.39(15) . .
F56B C56B C51B 120.53(15) . .
C55B C56B C51B 124.08(16) . .
F56A C56A C51A 121.03(17) . .
F56A C56A C55A 115.03(18) . .
C51A C56A C55A 123.93(19) . .
C104 Br1 C106 116.6(5) . .
C104 Br1 C103 17.6(5) . 2_677
C106 Br1 C103 107.5(4) . 2_677
C104 Br1 C101 70.4(4) . .
C106 Br1 C101 50.6(3) . .
C103 Br1 C101 57.6(4) 2_677 .
C101 C101 C105 78.8(10) 2_677 .
C101 C101 C102 87.3(16) 2_677 .
C105 C101 C102 9.1(16) . .
C101 C101 C105 55.2(8) 2_677 2_677
C105 C101 C105 134.0(8) . 2_677
C102 C101 C105 142.4(19) . 2_677
C101 C101 C106 155.7(11) 2_677 .
C105 C101 C106 77.9(7) . .
C102 C101 C106 69.9(13) . .
C105 C101 C106 147.5(9) 2_677 .
C101 C101 C102 52.0(13) 2_677 2_677
C105 C101 C102 130.6(15) . 2_677
C102 C101 C102 139.3(8) . 2_677
C105 C101 C102 4.2(14) 2_677 2_677
C106 C101 C102 150.1(13) . 2_677
C101 C101 C103 110.2(10) 2_677 2_677
C105 C101 C103 166.3(8) . 2_677
C102 C101 C103 161.0(13) . 2_677
C105 C101 C103 55.9(9) 2_677 2_677
C106 C101 C103 91.6(6) . 2_677
C102 C101 C103 58.7(11) 2_677 2_677
C101 C101 C104 140.6(10) 2_677 .
C105 C101 C104 136.3(8) . .
C102 C101 C104 129.2(14) . .
C105 C101 C104 87.8(8) 2_677 .
C106 C101 C104 59.8(4) . .
C102 C101 C104 90.4(12) 2_677 .
C103 C101 C104 32.0(4) 2_677 .
C101 C101 Br1 165.7(10) 2_677 .
C105 C101 Br1 114.2(7) . .
C102 C101 Br1 106.0(14) . .
C105 C101 Br1 111.6(7) 2_677 .
C106 C101 Br1 36.2(4) . .
C102 C101 Br1 114.6(13) 2_677 .
C103 C101 Br1 56.0(5) 2_677 .
C104 C101 Br1 25.1(2) . .
C101 C102 C101 40.7(8) . 2_677
C101 C102 C106 64.0(15) . .
C101 C102 C106 104.4(17) 2_677 .
C101 C102 C103 109.0(15) . .
C101 C102 C103 68.7(10) 2_677 .
C106 C102 C103 173.0(17) . .
C104 C103 C105 124.2(8) 2_677 .
C104 C103 C102 128.7(11) 2_677 .
C105 C103 C102 5.8(13) . .
C104 C103 Br1 14.5(4) 2_677 2_677
C105 C103 Br1 113.8(6) . 2_677
C102 C103 Br1 119.0(9) . 2_677
C104 C103 C101 76.6(5) 2_677 2_677
C105 C103 C101 47.7(6) . 2_677
C102 C103 C101 52.7(8) . 2_677
Br1 C103 C101 66.4(3) 2_677 2_677
C101 C105 C101 46.0(8) . 2_677
C101 C105 C103 121.4(10) . .
C101 C105 C103 76.4(7) 2_677 .
C101 C105 C106 60.7(6) . .
C101 C105 C106 106.4(10) 2_677 .
C103 C105 C106 173.5(11) . .
Br1 C104 C103 147.9(8) . 2_677
Br1 C104 C106 37.5(4) . .
C103 C104 C106 121.4(7) 2_677 .
Br1 C104 C101 84.5(4) . .
C103 C104 C101 71.4(6) 2_677 .
C106 C104 C101 50.2(3) . .
Br1 C106 C101 93.2(5) . .
Br1 C106 C102 139.0(9) . .
C101 C106 C102 46.1(8) . .
Br1 C106 C105 134.6(6) . .
C101 C106 C105 41.4(6) . .
C102 C106 C105 5.6(13) . .
Br1 C106 C104 25.9(3) . .
C101 C106 C104 70.0(4) . .
C102 C106 C104 115.8(9) . .
C105 C106 C104 110.7(6) . .

loop_
_geom_bond_atom_site_label_1
_geom_bond_atom_site_label_2
_geom_bond_distance
_geom_bond_site_symmetry_2
Zr1A C11A 2.2397(18) .
Zr1A C4A 2.4907(19) .
Zr1A C9A 2.4918(18) .
Zr1A C10A 2.5066(19) .
Zr1A C5A 2.516(2) .
Zr1A C8A 2.5158(18) .
Zr1A C7A 2.5164(17) .
Zr1A C6A 2.5167(18) .
Zr1A C3A 2.5184(18) .
Zr1A C2A 2.5294(17) .
Zr1A C1A 2.5345(18) .
Zr1A P1A 2.7118(5) .
Zr1B C11B 2.2398(18) .
Zr1B C4B 2.480(2) .
Zr1B C9B 2.480(2) .
Zr1B C5B 2.502(2) .
Zr1B C3B 2.509(2) .
Zr1B C10B 2.512(2) .
Zr1B C8B 2.514(2) .
Zr1B C2B 2.526(2) .
Zr1B C1B 2.527(2) .
Zr1B C6B 2.530(2) .
Zr1B C7B 2.535(2) .
Zr1B P1B 2.6992(5) .
Fe1B C18B 2.0337(18) .
Fe1B C12B 2.0391(18) .
Fe1B C13B 2.0465(18) .
Fe1B C15B 2.0465(17) .
Fe1B C19B 2.0502(19) .
Fe1B C17B 2.0513(19) .
Fe1B C14B 2.0535(18) .
Fe1B C20B 2.0692(19) .
Fe1B C16B 2.0748(18) .
Fe1B C11B 2.0804(16) .
Fe1A C15A 2.0475(18) .
Fe1A C12A 2.0488(18) .
Fe1A C19A 2.052(2) .
Fe1A C18A 2.0539(19) .
Fe1A C14A 2.0583(19) .
Fe1A C13A 2.0612(19) .
Fe1A C20A 2.066(2) .
Fe1A C17A 2.070(2) .
Fe1A C11A 2.0822(17) .
Fe1A C16A 2.086(2) .
P1A C23A 1.8180(19) .
P1A C22A 1.8193(18) .
P1A C21A 1.824(2) .
P1B C22B 1.816(2) .
P1B C23B 1.820(3) .
P1B C21B 1.820(2) .
F32B C32B 1.361(2) .
F32A C32A 1.361(2) .
F33B C33B 1.349(2) .
F33A C33A 1.347(2) .
F34B C34B 1.338(2) .
F34A C34A 1.347(2) .
F35B C35B 1.346(2) .
F35A C35A 1.344(2) .
F36B C36B 1.3553(18) .
F36A C36A 1.353(2) .
F42B C42B 1.353(2) .
F42A C42A 1.3558(19) .
F43B C43B 1.345(2) .
F43A C43A 1.349(2) .
F44B C44B 1.347(2) .
F44A C44A 1.346(2) .
F45B C45B 1.351(2) .
F45A C45A 1.346(2) .
F46B C46B 1.356(2) .
F46A C46A 1.353(2) .
F52B C52B 1.361(2) .
F52A C52A 1.358(2) .
F53B C53B 1.350(2) .
F53A C53A 1.351(2) .
F54B C54B 1.3424(19) .
F54A C54A 1.342(2) .
F55B C55B 1.350(2) .
F55A C55A 1.350(2) .
F56B C56B 1.353(2) .
F56A C56A 1.353(2) .
B1B C61B 1.642(3) .
B1B C41B 1.651(3) .
B1B C31B 1.653(2) .
B1B C51B 1.658(2) .
B1A C61A 1.639(3) .
B1A C51A 1.656(3) .
B1A C31A 1.660(3) .
B1A C41A 1.660(3) .
C1A C5A 1.399(3) .
C1A C2A 1.409(3) .
C1B C5B 1.393(4) .
C1B C2B 1.401(3) .
C2A C3A 1.403(3) .
C2B C3B 1.394(3) .
C3A C4A 1.414(3) .
C3B C4B 1.409(4) .
C4A C5A 1.411(3) .
C4B C5B 1.411(4) .
C6A C10A 1.402(3) .
C6A C7A 1.414(3) .
C6B C10B 1.395(4) .
C6B C7B 1.421(3) .
C7A C8A 1.397(3) .
C7B C8B 1.402(3) .
C8A C9A 1.411(3) .
C8B C9B 1.413(3) .
C9A C10A 1.414(3) .
C9B C10B 1.420(3) .
C11A C12A 1.452(2) .
C11A C15A 1.452(2) .
C11B C15B 1.450(2) .
C11B C12B 1.452(3) .
C12B C13B 1.423(3) .
C12A C13A 1.413(3) .
C13B C14B 1.416(3) .
C13A C14A 1.419(3) .
C14A C15A 1.421(3) .
C14B C15B 1.420(3) .
C16B C17B 1.414(3) .
C16B C20B 1.420(3) .
C16A C20A 1.418(3) .
C16A C17A 1.423(3) .
C17B C18B 1.420(3) .
C17A C18A 1.414(3) .
C18B C19B 1.418(3) .
C18A C19A 1.417(3) .
C19B C20B 1.419(3) .
C19A C20A 1.416(3) .
C31B C36B 1.389(2) .
C31B C32B 1.394(2) .
C31A C32A 1.391(2) .
C31A C36A 1.393(2) .
C32B C33B 1.381(3) .
C32A C33A 1.385(3) .
C33B C34B 1.381(3) .
C33A C34A 1.370(3) .
C34B C35B 1.373(2) .
C34A C35A 1.374(3) .
C35B C36B 1.386(2) .
C35A C36A 1.378(3) .
C41B C46B 1.387(2) .
C41B C42B 1.389(2) .
C41A C42A 1.388(3) .
C41A C46A 1.392(2) .
C42B C43B 1.385(3) .
C42A C43A 1.383(3) .
C43B C44B 1.364(3) .
C43A C44A 1.373(3) .
C44B C45B 1.376(3) .
C44A C45A 1.370(3) .
C45B C46B 1.379(3) .
C45A C46A 1.383(3) .
C51B C56B 1.391(2) .
C51B C52B 1.392(2) .
C51A C56A 1.386(3) .
C51A C52A 1.391(3) .
C52B C53B 1.375(2) .
C52A C53A 1.376(3) .
C53B C54B 1.375(3) .
C53A C54A 1.371(3) .
C54B C55B 1.372(3) .
C54A C55A 1.371(3) .
C55B C56B 1.383(2) .
C55A C56A 1.386(3) .
Br1 C104 0.822(7) .
Br1 C106 1.143(8) .
Br1 C103 1.747(12) 2_677
Br1 C101 1.932(6) .
C101 C101 0.993(12) 2_677
C101 C105 1.135(16) .
C101 C102 1.20(3) .
C101 C105 1.355(15) 2_677
C101 C106 1.495(8) .
C101 C102 1.52(2) 2_677
C101 C103 1.781(10) 2_677
C101 C104 1.828(8) .
C102 C101 1.52(2) 2_677
C102 C106 1.56(3) .
C102 C103 1.63(3) .
C103 C104 0.996(11) 2_677
C103 C105 1.52(2) .
C103 Br1 1.747(12) 2_677
C103 C101 1.781(10) 2_677
C105 C101 1.355(15) 2_677
C105 C106 1.677(15) .
C104 C103 0.996(11) 2_677
C104 C106 1.681(9) .
